data_2009232
loop_
_publ_author_name
'Harrison, William T. A.'

_publ_section_title
;
 An extreme case of ZnO~6~ octahedral distortion in trizinc
 tris(selenite) hydrate, Zn~3~(SeO~3~)~3~
;
_journal_issue 12
_journal_name_full 'Acta Crystallographica Section C'
_journal_page_first 1980
_journal_page_last 1983
_journal_paper_doi 10.1107/S0108270199011099
_journal_volume 55
_journal_year 1999
_chemical_formula_moiety 'Zn3 (Se O3)3, H2 O'
_chemical_formula_sum 'H2 O10 Se3 Zn3'
_chemical_formula_weight 595.07
_chemical_melting_point 'decomposes before melting'
_chemical_name_systematic
;
 ?
;
_space_group_IT_number 2
_symmetry_cell_setting triclinic
_symmetry_space_group_name_Hall '-P 1'
_symmetry_space_group_name_H-M 'P -1'
_audit_creation_method SHELXL-97
_cell_angle_alpha 65.1190(10)
_cell_angle_beta 67.5160(10)
_cell_angle_gamma 68.3260(10)
_cell_formula_units_Z 2
_cell_length_a 8.0432(3)
_cell_length_b 8.0805(3)
_cell_length_c 8.8836(3)
_cell_measurement_reflns_used 2770
_cell_measurement_temperature 293(2)
_cell_measurement_theta_max 37.7
_cell_measurement_theta_min 2.6
_cell_volume 468.77(3)
_computing_cell_refinement 'SAINT (Bruker, 1999)'
_computing_data_collection 'SMART (Bruker, 1999)'
_computing_data_reduction SAINT
_computing_molecular_graphics 'ORTEP-3 (Farrugia, 1997)'
_computing_publication_material SHELXL97
_computing_structure_refinement 'SHELXL97 (Sheldrick, 1997)'
_computing_structure_solution 'SHELXS97 (Sheldrick, 1997)'
_diffrn_ambient_temperature 293(2)
_diffrn_measured_fraction_theta_full 0.907
_diffrn_measured_fraction_theta_max 0.907
_diffrn_measurement_device_type 'Bruker SMART1000 CCD area detector'
_diffrn_measurement_method 'area detector'
_diffrn_radiation_monochromator graphite
_diffrn_radiation_source 'fine-focus sealed tube'
_diffrn_radiation_type MoK\a
_diffrn_radiation_wavelength 0.71073
_diffrn_reflns_av_R_equivalents 0.027
_diffrn_reflns_av_sigmaI/netI 0.077
_diffrn_reflns_limit_h_max 7
_diffrn_reflns_limit_h_min -14
_diffrn_reflns_limit_k_max 14
_diffrn_reflns_limit_k_min -13
_diffrn_reflns_limit_l_max 15
_diffrn_reflns_limit_l_min -14
_diffrn_reflns_number 6653
_diffrn_reflns_theta_full 38.37
_diffrn_reflns_theta_max 38.32
_diffrn_reflns_theta_min 2.62
_exptl_absorpt_coefficient_mu 19.300
_exptl_absorpt_correction_T_max 0.121
_exptl_absorpt_correction_T_min 0.070
_exptl_absorpt_correction_type analytical
_exptl_absorpt_process_details
;
Face indexing with SMART and applied with XPREP (Bruker, 1999).
Perfectly developed {100}, {010}, and {101} faces present.
;
_exptl_crystal_colour colourless
_exptl_crystal_density_diffrn 4.216
_exptl_crystal_density_meas ?
_exptl_crystal_description rhomb
_exptl_crystal_F_000 548
_exptl_crystal_size_max 0.15
_exptl_crystal_size_mid 0.13
_exptl_crystal_size_min 0.11
_refine_diff_density_max 1.414
_refine_diff_density_min -1.159
_refine_ls_extinction_coef 0.0765(9)
_refine_ls_extinction_method 'SHELXL97 (Sheldrick, 1997)'
_refine_ls_goodness_of_fit_ref 0.978
_refine_ls_hydrogen_treatment none
_refine_ls_matrix_type full
_refine_ls_number_parameters 149
_refine_ls_number_reflns 4747
_refine_ls_number_restraints 0
_refine_ls_restrained_S_all 0.978
_refine_ls_R_factor_all 0.0434
_refine_ls_R_factor_gt 0.0299
_refine_ls_shift/su_max 0.001
_refine_ls_shift/su_mean 0.000
_refine_ls_structure_factor_coef Fsqd
_refine_ls_weighting_details 'calc w = 1/[\s^2^(Fo^2^)+(0.0040P)^2^] where P=(Fo^2^+2Fc^2^)/3'
_refine_ls_weighting_scheme calc
_refine_ls_wR_factor_ref 0.0593
_reflns_number_gt 3414
_reflns_number_total 4747
_reflns_threshold_expression I>2\s(I)
_cod_data_source_file br1257.cif
_cod_data_source_block global
_cod_depositor_comments
;
The following automatic conversions were performed:

'_exptl_crystal_density_meas' value 'not measured' was changed to '?'
- the value is perceived as not measured.

Automatic conversion script
Id: cif_fix_values 3008 2015-01-20 13:52:24Z robertas 
;
_cod_original_cell_volume 468.77(5)
_cod_database_code 2009232

loop_
_symmetry_equiv_pos_as_xyz
'x, y, z'
'-x, -y, -z'

loop_
_atom_site_label
_atom_site_fract_x
_atom_site_fract_y
_atom_site_fract_z
_atom_site_U_iso_or_equiv
_atom_site_adp_type
_atom_site_calc_flag
_atom_site_refinement_flags
_atom_site_occupancy
_atom_site_disorder_assembly
_atom_site_disorder_group
_atom_site_type_symbol
Zn1 1.0000 0.0000 0.0000 0.01244(13) Uani d S 1 . . Zn
Zn2 0.5000 0.5000 0.5000 0.01232(13) Uani d S 1 . . Zn
Zn3 0.96995(7) 0.33741(7) 0.19830(6) 0.01344(10) Uani d . 1 . . Zn
Zn4 0.82025(7) -0.29747(7) 0.41709(6) 0.01590(10) Uani d . 1 . . Zn
Se1 0.65712(6) 0.78256(6) 0.10342(5) 0.01194(8) Uani d . 1 . . Se
Se2 0.66527(5) 0.16413(5) 0.30959(5) 0.01093(8) Uani d . 1 . . Se
Se3 1.21002(5) -0.42896(6) 0.21716(5) 0.01092(8) Uani d . 1 . . Se
O1 0.6321(4) 0.6986(4) 0.3205(3) 0.0148(6) Uani d . 1 . . O
O2 0.7420(4) 0.9637(4) 0.0507(4) 0.0168(6) Uani d . 1 . . O
O3 0.8406(4) 0.6118(4) 0.0433(4) 0.0181(6) Uani d . 1 . . O
O4 0.7064(4) 0.3025(4) 0.3863(4) 0.0151(6) Uani d . 1 . . O
O5 0.8602(4) 0.1814(4) 0.1400(3) 0.0140(6) Uani d . 1 . . O
O6 0.7234(4) -0.0487(4) 0.4528(3) 0.0166(6) Uani d . 1 . . O
O7 1.0549(4) -0.2249(4) 0.2386(3) 0.0151(5) Uani d . 1 . . O
O8 1.3100(4) -0.5054(4) 0.3776(4) 0.0174(6) Uani d . 1 . . O
O9 1.0557(5) -0.5654(4) 0.3279(3) 0.0185(7) Uani d . 1 . . O
O10 1.1561(5) 0.0738(5) 0.2927(4) 0.0288(8) Uani d . 1 . . O

loop_
_atom_site_aniso_label
_atom_site_aniso_U_11
_atom_site_aniso_U_22
_atom_site_aniso_U_33
_atom_site_aniso_U_12
_atom_site_aniso_U_13
_atom_site_aniso_U_23
Zn1 0.0131(3) 0.0115(3) 0.0122(3) -0.0033(2) -0.0008(2) -0.0056(2)
Zn2 0.0114(3) 0.0129(3) 0.0130(3) -0.0061(2) 0.0013(2) -0.0059(2)
Zn3 0.0147(2) 0.0153(2) 0.0131(2) -0.00753(18) -0.00149(17) -0.00582(18)
Zn4 0.0126(2) 0.0138(2) 0.0202(2) -0.00632(18) -0.00006(18) -0.00577(19)
Se1 0.01027(17) 0.01261(18) 0.01368(17) -0.00395(14) -0.00274(13) -0.00443(14)
Se2 0.00929(17) 0.01088(18) 0.01330(17) -0.00332(13) -0.00159(13) -0.00515(14)
Se3 0.00937(17) 0.01224(18) 0.01001(16) -0.00254(13) -0.00107(13) -0.00407(13)
O1 0.0148(14) 0.0163(14) 0.0129(12) -0.0075(11) -0.0003(11) -0.0045(11)
O2 0.0152(14) 0.0118(14) 0.0219(14) -0.0065(11) -0.0011(12) -0.0050(12)
O3 0.0202(16) 0.0135(14) 0.0156(13) -0.0030(12) 0.0016(11) -0.0069(12)
O4 0.0138(14) 0.0160(14) 0.0190(13) -0.0070(11) 0.0003(11) -0.0103(12)
O5 0.0144(13) 0.0164(14) 0.0135(12) -0.0073(11) 0.0012(10) -0.0086(11)
O6 0.0221(15) 0.0138(14) 0.0136(13) -0.0067(12) -0.0035(11) -0.0032(11)
O7 0.0158(14) 0.0118(13) 0.0138(13) -0.0018(11) -0.0011(11) -0.0046(11)
O8 0.0161(14) 0.0204(16) 0.0174(14) -0.0043(12) -0.0062(11) -0.0061(12)
O9 0.0242(17) 0.0232(17) 0.0145(13) -0.0163(14) -0.0021(12) -0.0058(12)
O10 0.038(2) 0.0250(19) 0.0298(18) -0.0047(16) -0.0194(16) -0.0090(15)

loop_
_atom_type_symbol
_atom_type_description
_atom_type_scat_dispersion_real
_atom_type_scat_dispersion_imag
_atom_type_scat_source
Se Se -0.0929 2.2259 'International Tables Vol C Tables 4.2.6.8 and 6.1.1.4'
Zn Zn 0.2839 1.4301 'International Tables Vol C Tables 4.2.6.8 and 6.1.1.4'
O O 0.0106 0.0060 'International Tables Vol C Tables 4.2.6.8 and 6.1.1.4'
H H 0.0000 0.0000 'International Tables Vol C Tables 4.2.6.8 and 6.1.1.4'

loop_
_geom_angle_atom_site_label_1
_geom_angle_atom_site_label_2
_geom_angle_atom_site_label_3
_geom_angle_site_symmetry_1
_geom_angle_site_symmetry_3
_geom_angle
_geom_angle_publ_flag
O5 Zn1 O5 2_755 . 180.0 ?
O5 Zn1 O2 2_755 1_545 95.53(11) ?
O5 Zn1 O2 . 1_545 84.47(11) ?
O5 Zn1 O2 2_755 2_765 84.47(11) ?
O5 Zn1 O2 . 2_765 95.53(11) ?
O2 Zn1 O2 1_545 2_765 180.0 ?
O5 Zn1 O7 2_755 2_755 88.43(11) ?
O5 Zn1 O7 . 2_755 91.57(11) ?
O2 Zn1 O7 1_545 2_755 86.27(11) ?
O2 Zn1 O7 2_765 2_755 93.73(11) ?
O5 Zn1 O7 2_755 . 91.57(11) ?
O5 Zn1 O7 . . 88.43(11) ?
O2 Zn1 O7 1_545 . 93.73(11) ?
O2 Zn1 O7 2_765 . 86.27(11) ?
O7 Zn1 O7 2_755 . 180.0 ?
O1 Zn2 O1 2_666 . 180.0 ?
O1 Zn2 O4 2_666 . 91.86(11) ?
O1 Zn2 O4 . . 88.14(11) ?
O1 Zn2 O4 2_666 2_666 88.14(11) ?
O1 Zn2 O4 . 2_666 91.86(11) ?
O4 Zn2 O4 . 2_666 180.0 ?
O1 Zn2 O8 2_666 1_465 75.73(11) ?
O1 Zn2 O8 . 1_465 104.27(11) ?
O4 Zn2 O8 . 1_465 88.11(11) ?
O4 Zn2 O8 2_666 1_465 91.89(11) ?
O1 Zn2 O8 2_666 2_756 104.27(11) ?
O1 Zn2 O8 . 2_756 75.73(11) ?
O4 Zn2 O8 . 2_756 91.89(11) ?
O4 Zn2 O8 2_666 2_756 88.11(11) ?
O8 Zn2 O8 1_465 2_756 180.0 ?
O9 Zn3 O3 1_565 2_765 103.00(11) ?
O9 Zn3 O5 1_565 . 162.77(11) ?
O3 Zn3 O5 2_765 . 91.63(10) ?
O9 Zn3 O10 1_565 . 85.52(12) ?
O3 Zn3 O10 2_765 . 90.47(13) ?
O5 Zn3 O10 . . 85.31(12) ?
O9 Zn3 O4 1_565 . 96.80(10) ?
O3 Zn3 O4 2_765 . 157.27(12) ?
O5 Zn3 O4 . . 71.01(10) ?
O10 Zn3 O4 . . 102.22(13) ?
O9 Zn3 O3 1_565 . 96.48(12) ?
O3 Zn3 O3 2_765 . 74.81(13) ?
O5 Zn3 O3 . . 96.11(11) ?
O10 Zn3 O3 . . 165.22(12) ?
O4 Zn3 O3 . . 92.11(11) ?
O6 Zn4 O1 . 1_545 103.42(13) yes
O6 Zn4 O7 . . 91.74(11) yes
O1 Zn4 O7 1_545 . 115.22(11) yes
O6 Zn4 O8 . 2_746 110.92(11) yes
O1 Zn4 O8 1_545 2_746 78.80(11) yes
O7 Zn4 O8 . 2_746 150.42(13) yes
O6 Zn4 O9 . 2_746 90.14(11) yes
O1 Zn4 O9 1_545 2_746 144.50(10) yes
O7 Zn4 O9 . 2_746 96.65(11) yes
O8 Zn4 O9 2_746 2_746 65.70(10) yes
O6 Zn4 O9 . . 157.15(10) yes
O1 Zn4 O9 1_545 . 93.44(11) yes
O7 Zn4 O9 . . 66.88(10) yes
O8 Zn4 O9 2_746 . 87.20(11) yes
O9 Zn4 O9 2_746 . 84.72(9) yes
O2 Se1 O3 . . 105.96(14) ?
O2 Se1 O1 . . 99.19(13) ?
O3 Se1 O1 . . 99.85(15) ?
O6 Se2 O4 . . 100.67(14) ?
O6 Se2 O5 . . 104.90(15) ?
O4 Se2 O5 . . 92.71(12) ?
O8 Se3 O7 . . 103.33(14) ?
O8 Se3 O9 . . 95.01(14) ?
O7 Se3 O9 . . 95.88(14) ?
Se1 O1 Zn2 . . 127.58(14) ?
Se1 O1 Zn4 . 1_565 120.98(13) ?
Zn2 O1 Zn4 . 1_565 106.92(13) ?
Se1 O2 Zn1 . 1_565 135.55(19) ?
Se1 O3 Zn3 . 2_765 122.75(16) ?
Se1 O3 Zn3 . . 130.28(15) ?
Zn3 O3 Zn3 2_765 . 105.19(13) ?
Se2 O4 Zn2 . . 125.00(16) ?
Se2 O4 Zn3 . . 96.59(12) ?
Zn2 O4 Zn3 . . 127.84(12) ?
Se2 O5 Zn1 . . 126.84(13) ?
Se2 O5 Zn3 . . 99.48(11) ?
Zn1 O5 Zn3 . . 127.90(14) ?
Se2 O6 Zn4 . . 128.01(15) ?
Se3 O7 Zn4 . . 106.27(13) ?
Se3 O7 Zn1 . . 116.87(13) ?
Zn4 O7 Zn1 . . 113.09(14) ?
Se3 O8 Zn4 . 2_746 107.86(14) ?
Se3 O8 Zn2 . 1_645 153.58(16) ?
Zn4 O8 Zn2 2_746 1_645 98.39(12) ?
Se3 O9 Zn3 . 1_545 119.75(14) ?
Se3 O9 Zn4 . 2_746 91.43(12) ?
Zn3 O9 Zn4 1_545 2_746 136.48(14) ?
Se3 O9 Zn4 . . 89.50(12) ?
Zn3 O9 Zn4 1_545 . 113.10(15) ?
Zn4 O9 Zn4 2_746 . 95.28(9) ?

loop_
_geom_bond_atom_site_label_1
_geom_bond_atom_site_label_2
_geom_bond_site_symmetry_2
_geom_bond_distance
_geom_bond_publ_flag
Zn1 O5 2_755 2.051(3) yes
Zn1 O5 . 2.051(3) yes
Zn1 O2 1_545 2.054(3) yes
Zn1 O2 2_765 2.054(3) yes
Zn1 O7 2_755 2.207(3) yes
Zn1 O7 . 2.207(3) yes
Zn2 O1 2_666 2.014(2) yes
Zn2 O1 . 2.014(2) yes
Zn2 O4 . 2.107(3) yes
Zn2 O4 2_666 2.107(3) yes
Zn2 O8 1_465 2.209(3) yes
Zn2 O8 2_756 2.209(3) yes
Zn3 O9 1_565 2.047(2) yes
Zn3 O3 2_765 2.077(3) yes
Zn3 O5 . 2.087(2) yes
Zn3 O10 . 2.141(4) yes
Zn3 O4 . 2.168(3) yes
Zn3 O3 . 2.172(3) yes
Zn4 O6 . 1.985(3) yes
Zn4 O1 1_545 2.020(3) yes
Zn4 O7 . 2.041(3) yes
Zn4 O8 2_746 2.071(3) yes
Zn4 O9 2_746 2.481(3) yes
Zn4 O9 . 2.483(3) yes
Se1 O2 . 1.657(2) yes
Se1 O3 . 1.697(3) yes
Se1 O1 . 1.710(3) yes
Se2 O6 . 1.678(3) yes
Se2 O4 . 1.706(2) yes
Se2 O5 . 1.710(3) yes
Se3 O8 . 1.681(3) yes
Se3 O7 . 1.696(3) yes
Se3 O9 . 1.699(2) yes
